data_4502953
loop_
_publ_author_name
'Qin, Ling'
'Hu, Jin-Song'
'Li, Yi-Zhi'
'Zheng, He-Gen'

_publ_section_title
;
 Effect of Carboxylate Coligands with Different Rigidity on Supramolecular
 Architectures Based on One Rigid Didentate Linear Ligand
;
_journal_issue 1
_journal_name_full 'Crystal Growth &amp; Design'
_journal_page_first 403
_journal_paper_doi 10.1021/cg2012638
_journal_volume 12
_journal_year 2012
_chemical_formula_moiety 'C76 H58 N6 Ni2 O15 S2'
_chemical_formula_sum 'C76 H58 N6 Ni2 O15 S2'
_chemical_formula_weight 1476.82
_chemical_name_systematic
; 
 ? 
;
_space_group_IT_number 2
_symmetry_cell_setting triclinic
_symmetry_space_group_name_Hall '-P 1'
_symmetry_space_group_name_H-M 'P -1'
_atom_sites_solution_hydrogens geom
_atom_sites_solution_primary direct
_atom_sites_solution_secondary difmap
_audit_creation_method SHELXL-97
_cell_angle_alpha 98.381(3)
_cell_angle_beta 93.697(3)
_cell_angle_gamma 117.220(2)
_cell_formula_units_Z 2
_cell_length_a 15.510(2)
_cell_length_b 15.517(2)
_cell_length_c 19.962(3)
_cell_measurement_reflns_used 2812
_cell_measurement_temperature 293(2)
_cell_measurement_theta_max 22.64
_cell_measurement_theta_min 2.33
_cell_volume 4179.3(10)
_computing_cell_refinement 'Bruker SMART'
_computing_data_collection 'Bruker SMART'
_computing_data_reduction 'Bruker SAINT'
_computing_molecular_graphics 'Bruker SHELXTL'
_computing_publication_material 'Bruker SHELXTL'
_computing_structure_refinement 'SHELXL-97 (Sheldrick, 1997)'
_computing_structure_solution 'SHELXS-97 (Sheldrick, 1990)'
_diffrn_ambient_temperature 293(2)
_diffrn_measured_fraction_theta_full 0.974
_diffrn_measured_fraction_theta_max 0.974
_diffrn_radiation_monochromator graphite
_diffrn_radiation_source 'fine-focus sealed tube'
_diffrn_radiation_type MoK\a
_diffrn_radiation_wavelength 0.71073
_diffrn_reflns_av_R_equivalents 0.0317
_diffrn_reflns_av_sigmaI/netI 0.0875
_diffrn_reflns_limit_h_max 19
_diffrn_reflns_limit_h_min -19
_diffrn_reflns_limit_k_max 19
_diffrn_reflns_limit_k_min -18
_diffrn_reflns_limit_l_max 24
_diffrn_reflns_limit_l_min -11
_diffrn_reflns_number 22583
_diffrn_reflns_theta_full 26.00
_diffrn_reflns_theta_max 26.00
_diffrn_reflns_theta_min 1.82
_exptl_absorpt_coefficient_mu 0.561
_exptl_absorpt_correction_T_max 0.8772
_exptl_absorpt_correction_T_min 0.8588
_exptl_absorpt_correction_type multi-scan
_exptl_crystal_colour green
_exptl_crystal_density_diffrn 1.174
_exptl_crystal_density_method 'not measured'
_exptl_crystal_description block
_exptl_crystal_F_000 1528
_exptl_crystal_size_max 0.28
_exptl_crystal_size_mid 0.26
_exptl_crystal_size_min 0.24
_refine_diff_density_max 0.645
_refine_diff_density_min -0.444
_refine_diff_density_rms 0.063
_refine_ls_extinction_method none
_refine_ls_goodness_of_fit_ref 1.051
_refine_ls_hydrogen_treatment constr
_refine_ls_matrix_type full
_refine_ls_number_parameters 910
_refine_ls_number_reflns 15976
_refine_ls_number_restraints 0
_refine_ls_restrained_S_all 1.051
_refine_ls_R_factor_all 0.1244
_refine_ls_R_factor_gt 0.0589
_refine_ls_shift/su_max 0.000
_refine_ls_shift/su_mean 0.000
_refine_ls_structure_factor_coef Fsqd
_refine_ls_weighting_details 'calc w=1/[\s^2^(Fo^2^)+(0.0749P)^2^+1.2671P] where P=(Fo^2^+2Fc^2^)/3'
_refine_ls_weighting_scheme calc
_refine_ls_wR_factor_gt 0.1435
_refine_ls_wR_factor_ref 0.1701
_reflns_number_gt 8715
_reflns_number_total 15976
_reflns_threshold_expression >2sigma(I)
_cod_data_source_file cg2012638_si_002.cif
_cod_data_source_block 5
_cod_depositor_comments
;
The following automatic conversions were performed:

'_symmetry_cell_setting' value 'Triclinic' changed to 'triclinic'
according to /home/saulius/struct/CIF-dictionaries/cif_core.dic
dictionary named 'cif_core.dic' version 2.4.1 from 2010-06-29.

Automatic conversion script
Id: cif_fix_values 1715 2011-07-08 13:25:40Z adriana 

The following automatic conversions were performed:

'_refine_ls_hydrogen_treatment' value 'constra' was replaced with the
value 'constr' as specified in the replacement file
'src/cod-tools/trunk/data/replacement-values/replacement_values.lst'.

Automatic conversion script
Id: cif_fix_values 5376 2017-05-30 11:51:03Z andrius 
;
_cod_original_cell_volume 4179.3(11)
_cod_original_sg_symbol_Hall '-P 1 '
_cod_original_sg_symbol_H-M 'P-1 '
_cod_database_code 4502953

loop_
_symmetry_equiv_pos_as_xyz
'x, y, z'
'-x, -y, -z'

loop_
_atom_site_label
_atom_site_type_symbol
_atom_site_fract_x
_atom_site_fract_y
_atom_site_fract_z
_atom_site_U_iso_or_equiv
_atom_site_adp_type
_atom_site_occupancy
_atom_site_symmetry_multiplicity
_atom_site_calc_flag
_atom_site_refinement_flags
C1 C 0.3731(3) 0.1376(3) 0.4294(2) 0.0493(10) Uani 1 1 d .
H1 H 0.3857 0.1050 0.4612 0.059 Uiso 1 1 calc R
C2 C 0.2844(3) 0.1400(3) 0.4234(2) 0.0492(10) Uani 1 1 d .
H2 H 0.2382 0.1098 0.4514 0.059 Uiso 1 1 calc R
C3 C 0.2652(3) 0.1882(3) 0.3748(2) 0.0451(9) Uani 1 1 d .
C4 C 0.3358(3) 0.2348(3) 0.3348(2) 0.0540(11) Uani 1 1 d .
H4 H 0.3240 0.2686 0.3035 0.065 Uiso 1 1 calc R
C5 C 0.4239(3) 0.2317(3) 0.3408(2) 0.0523(10) Uani 1 1 d .
H5 H 0.4703 0.2620 0.3129 0.063 Uiso 1 1 calc R
C6 C 0.1676(3) 0.1858(3) 0.3664(2) 0.0445(9) Uani 1 1 d .
C7 C 0.1596(3) 0.2708(3) 0.3620(2) 0.0484(10) Uani 1 1 d .
H7 H 0.2153 0.3294 0.3608 0.058 Uiso 1 1 calc R
C8 C 0.0684(3) 0.2683(3) 0.3595(2) 0.0455(9) Uani 1 1 d .
H8 H 0.0632 0.3250 0.3562 0.055 Uiso 1 1 calc R
C9 C -0.0146(3) 0.1809(3) 0.3618(2) 0.0407(9) Uani 1 1 d .
C10 C -0.0065(3) 0.0974(3) 0.3666(2) 0.0458(9) Uani 1 1 d .
H10 H -0.0621 0.0391 0.3686 0.055 Uiso 1 1 calc R
C11 C 0.0832(3) 0.0995(3) 0.3686(2) 0.0485(10) Uani 1 1 d .
H11 H 0.0874 0.0423 0.3715 0.058 Uiso 1 1 calc R
C12 C -0.1122(3) 0.1801(3) 0.3684(2) 0.0431(9) Uani 1 1 d .
C13 C -0.1160(3) 0.2588(3) 0.4086(2) 0.0473(10) Uani 1 1 d .
H13 H -0.0582 0.3145 0.4297 0.057 Uiso 1 1 calc R
C14 C -0.2053(3) 0.2545(3) 0.4174(2) 0.0433(9) Uani 1 1 d .
H14 H -0.2071 0.3075 0.4446 0.052 Uiso 1 1 calc R
C15 C -0.2881(3) 0.0945(3) 0.3458(2) 0.0521(10) Uani 1 1 d .
H15 H -0.3461 0.0389 0.3248 0.063 Uiso 1 1 calc R
C16 C -0.1994(3) 0.0978(3) 0.3361(2) 0.0494(10) Uani 1 1 d .
H16 H -0.1977 0.0452 0.3082 0.059 Uiso 1 1 calc R
C17 C 0.4756(3) 0.0342(3) 0.2556(2) 0.0537(11) Uani 1 1 d .
H17 H 0.4372 -0.0091 0.2821 0.064 Uiso 1 1 calc R
C18 C 0.4640(3) 0.0030(3) 0.1860(2) 0.0532(11) Uani 1 1 d .
H18 H 0.4186 -0.0617 0.1660 0.064 Uiso 1 1 calc R
C19 C 0.5192(3) 0.0667(3) 0.1452(2) 0.0467(9) Uani 1 1 d .
C20 C 0.5884(3) 0.1640(3) 0.1763(2) 0.0544(11) Uani 1 1 d .
H20 H 0.6263 0.2078 0.1498 0.065 Uiso 1 1 calc R
C21 C 0.5999(3) 0.1946(3) 0.2466(2) 0.0507(10) Uani 1 1 d .
H21 H 0.6453 0.2592 0.2671 0.061 Uiso 1 1 calc R
C22 C 0.5083(3) 0.0331(3) 0.0708(2) 0.0500(10) Uani 1 1 d .
C23 C 0.4217(4) -0.0359(4) 0.0348(2) 0.0673(14) Uani 1 1 d .
H23 H 0.3675 -0.0613 0.0574 0.081 Uiso 1 1 calc R
C24 C 0.4098(4) -0.0712(3) -0.0360(2) 0.0595(12) Uani 1 1 d .
H24 H 0.3488 -0.1190 -0.0595 0.071 Uiso 1 1 calc R
C25 C 0.9516(3) 0.5295(3) 0.4550(2) 0.0425(9) Uani 1 1 d .
H25 H 0.9193 0.5498 0.4252 0.051 Uiso 1 1 calc R
C26 C 0.9139(3) 0.5031(3) 0.51508(19) 0.0393(8) Uani 1 1 d .
H26 H 0.8567 0.5049 0.5244 0.047 Uiso 1 1 calc R
C27 C 0.9629(3) 0.4738(3) 0.5613(2) 0.0407(9) Uani 1 1 d .
C28 C 0.9257(3) 0.4479(3) 0.62691(19) 0.0416(9) Uani 1 1 d .
C29 C 0.9886(3) 0.4573(3) 0.6835(2) 0.0531(11) Uani 1 1 d .
H29 H 1.0547 0.4787 0.6810 0.064 Uiso 1 1 calc R
C30 C 0.9520(3) 0.4343(3) 0.7443(2) 0.0501(10) Uani 1 1 d .
H30 H 0.9941 0.4409 0.7823 0.060 Uiso 1 1 calc R
C31 C 0.7920(3) 0.3931(3) 0.6922(2) 0.0537(11) Uani 1 1 d .
H31 H 0.7258 0.3715 0.6949 0.064 Uiso 1 1 calc R
C32 C 0.8273(3) 0.4163(3) 0.6315(2) 0.0491(10) Uani 1 1 d .
H32 H 0.7850 0.4106 0.5939 0.059 Uiso 1 1 calc R
C33 C 0.8811(4) 0.6016(3) 0.8296(2) 0.0555(11) Uani 1 1 d .
H33 H 0.9373 0.5956 0.8239 0.067 Uiso 1 1 calc R
C34 C 0.8815(4) 0.6904(3) 0.8273(2) 0.0610(12) Uani 1 1 d .
H34 H 0.9381 0.7437 0.8197 0.073 Uiso 1 1 calc R
C35 C 0.7989(3) 0.7012(3) 0.8360(2) 0.0502(10) Uani 1 1 d .
C36 C 0.7146(3) 0.6202(3) 0.8467(2) 0.0571(11) Uani 1 1 d .
H36 H 0.6583 0.6260 0.8523 0.069 Uiso 1 1 calc R
C37 C 0.7140(3) 0.5302(3) 0.8490(2) 0.0544(11) Uani 1 1 d .
H37 H 0.6577 0.4765 0.8564 0.065 Uiso 1 1 calc R
C38 C 0.8011(3) 0.7990(3) 0.8353(2) 0.0492(10) Uani 1 1 d .
C39 C 0.8777(4) 0.8751(3) 0.8135(2) 0.0595(12) Uani 1 1 d .
H39 H 0.9283 0.8655 0.7977 0.071 Uiso 1 1 calc R
C40 C 0.8793(4) 0.9654(4) 0.8153(2) 0.0635(12) Uani 1 1 d .
H40 H 0.9309 1.0158 0.8004 0.076 Uiso 1 1 calc R
C41 C 0.8045(3) 0.9815(3) 0.8390(2) 0.0522(10) Uani 1 1 d .
C42 C 0.7274(3) 0.9053(3) 0.8607(2) 0.0558(11) Uani 1 1 d .
H42 H 0.6769 0.9152 0.8767 0.067 Uiso 1 1 calc R
C43 C 0.7257(4) 0.8153(3) 0.8585(3) 0.0606(12) Uani 1 1 d .
H43 H 0.6735 0.7646 0.8726 0.073 Uiso 1 1 calc R
C44 C 0.8034(3) 1.0769(3) 0.8410(2) 0.0475(10) Uani 1 1 d .
C45 C 0.7799(3) 1.1002(3) 0.7804(2) 0.0546(11) Uani 1 1 d .
H45 H 0.7644 1.0559 0.7393 0.066 Uiso 1 1 calc R
C46 C 0.7794(3) 1.1892(3) 0.7811(2) 0.0572(11) Uani 1 1 d .
H46 H 0.7647 1.2050 0.7402 0.069 Uiso 1 1 calc R
C47 C 0.8242(3) 1.2318(3) 0.9034(2) 0.0554(11) Uani 1 1 d .
H47 H 0.8393 1.2758 0.9447 0.066 Uiso 1 1 calc R
C48 C 0.8249(3) 1.1421(3) 0.9023(2) 0.0574(11) Uani 1 1 d .
H48 H 0.8398 1.1260 0.9430 0.069 Uiso 1 1 calc R
C49 C 0.6651(3) 0.3946(3) 0.4355(2) 0.0417(9) Uani 1 1 d .
C50 C 0.7077(3) 0.4953(3) 0.4164(2) 0.0425(9) Uani 1 1 d .
C51 C 0.7283(3) 0.5069(3) 0.3511(2) 0.0437(9) Uani 1 1 d .
H51 H 0.7110 0.4517 0.3170 0.052 Uiso 1 1 calc R
C52 C 0.7751(3) 0.6016(3) 0.3364(2) 0.0510(10) Uani 1 1 d .
H52 H 0.7884 0.6095 0.2923 0.061 Uiso 1 1 calc R
C53 C 0.8018(3) 0.6840(3) 0.3877(2) 0.0455(9) Uani 1 1 d .
C54 C 0.7804(3) 0.6719(3) 0.4534(2) 0.0486(10) Uani 1 1 d .
H54 H 0.7970 0.7269 0.4875 0.058 Uiso 1 1 calc R
C55 C 0.7340(3) 0.5773(3) 0.4683(2) 0.0542(11) Uani 1 1 d .
H55 H 0.7207 0.5691 0.5124 0.065 Uiso 1 1 calc R
C56 C 0.9882(3) 0.8341(3) 0.3984(2) 0.0445(9) Uani 1 1 d .
C57 C 1.0349(4) 0.7957(3) 0.3563(3) 0.0615(12) Uani 1 1 d .
H57 H 1.0019 0.7539 0.3145 0.074 Uiso 1 1 calc R
C58 C 1.1329(3) 0.8209(3) 0.3779(2) 0.0528(11) Uani 1 1 d .
H58 H 1.1646 0.7953 0.3499 0.063 Uiso 1 1 calc R
C59 C 1.1837(3) 0.8837(3) 0.4405(2) 0.0495(10) Uani 1 1 d .
C60 C 1.1338(3) 0.9213(3) 0.4827(3) 0.0530(11) Uani 1 1 d .
H60 H 1.1659 0.9632 0.5247 0.064 Uiso 1 1 calc R
C61 C 1.0371(3) 0.8955(3) 0.4611(2) 0.0540(11) Uani 1 1 d .
H61 H 1.0044 0.9198 0.4892 0.065 Uiso 1 1 calc R
C62 C 1.2903(3) 0.9146(3) 0.4631(3) 0.0556(11) Uani 1 1 d .
C63 C 0.6209(3) 0.2924(4) 0.8573(2) 0.0588(12) Uani 1 1 d .
C64 C 0.5180(3) 0.2285(3) 0.8685(2) 0.0593(12) Uani 1 1 d .
C65 C 0.4459(3) 0.1770(3) 0.8114(3) 0.0621(12) Uani 1 1 d .
H65 H 0.4632 0.1815 0.7678 0.075 Uiso 1 1 calc R
C66 C 0.3491(4) 0.1193(4) 0.8184(3) 0.0653(13) Uani 1 1 d .
H66 H 0.3016 0.0849 0.7799 0.078 Uiso 1 1 calc R
C67 C 0.3237(4) 0.1134(4) 0.8837(3) 0.0626(12) Uani 1 1 d .
C68 C 0.3942(4) 0.1642(4) 0.9406(3) 0.0644(13) Uani 1 1 d .
H68 H 0.3762 0.1597 0.9840 0.077 Uiso 1 1 calc R
C69 C 0.4916(4) 0.2220(3) 0.9340(3) 0.0584(12) Uani 1 1 d .
H69 H 0.5388 0.2560 0.9727 0.070 Uiso 1 1 calc R
C70 C 0.1515(4) 0.1286(3) 0.9089(2) 0.0602(12) Uani 1 1 d .
C71 C 0.1455(4) 0.1807(4) 0.8586(2) 0.0635(12) Uani 1 1 d .
H71 H 0.1637 0.1690 0.8161 0.076 Uiso 1 1 calc R
C72 C 0.1124(4) 0.2499(4) 0.8725(3) 0.0642(12) Uani 1 1 d .
H72 H 0.1085 0.2845 0.8391 0.077 Uiso 1 1 calc R
C73 C 0.0848(4) 0.2678(4) 0.9362(2) 0.0624(12) Uani 1 1 d .
C74 C 0.0914(3) 0.2155(3) 0.9857(2) 0.0599(12) Uani 1 1 d .
H74 H 0.0732 0.2270 1.0283 0.072 Uiso 1 1 calc R
C75 C 0.1247(3) 0.1464(3) 0.9724(2) 0.0606(12) Uani 1 1 d .
H75 H 0.1290 0.1121 1.0059 0.073 Uiso 1 1 calc R
C76 C 0.0585(4) 0.3502(4) 0.9531(3) 0.0647(13) Uani 1 1 d .
N1 N 0.4428(2) 0.1831(2) 0.38862(17) 0.0449(8) Uani 1 1 d .
N2 N -0.2920(2) 0.1726(2) 0.38616(16) 0.0402(7) Uani 1 1 d .
N3 N 0.5445(2) 0.1301(2) 0.28647(16) 0.0374(7) Uani 1 1 d .
N4 N 0.8541(3) 0.4018(2) 0.74844(16) 0.0446(8) Uani 1 1 d .
N5 N 0.7972(3) 0.5216(2) 0.84033(18) 0.0496(8) Uani 1 1 d .
N6 N 0.8009(3) 1.2553(2) 0.84258(19) 0.0519(9) Uani 1 1 d .
Ni1 Ni 0.57290(4) 0.17325(4) 0.39289(3) 0.04453(15) Uani 1 1 d .
Ni2 Ni 0.79920(4) 0.38845(4) 0.84201(3) 0.05109(16) Uani 1 1 d .
O1 O 0.64164(18) 0.32298(18) 0.38915(14) 0.0413(6) Uani 1 1 d .
O2 O 0.6588(2) 0.39070(19) 0.49800(15) 0.0486(7) Uani 1 1 d .
O3 O 1.3309(2) 0.8814(2) 0.42279(16) 0.0568(8) Uani 1 1 d .
O4 O 1.3306(2) 0.9722(2) 0.51819(17) 0.0607(8) Uani 1 1 d .
O5 O 0.8514(2) 0.7964(2) 0.29837(16) 0.0663(9) Uani 1 1 d .
O6 O 0.8413(2) 0.8678(2) 0.41609(16) 0.0556(7) Uani 1 1 d .
O7 O 0.6478(2) 0.3000(2) 0.80014(16) 0.0602(8) Uani 1 1 d .
O8 O 0.6871(2) 0.3405(2) 0.91064(16) 0.0580(8) Uani 1 1 d .
O9 O 0.0591(2) 0.3978(2) 0.90696(17) 0.0594(8) Uani 1 1 d .
O10 O 0.0349(3) 0.3629(2) 1.01071(18) 0.0721(10) Uani 1 1 d .
O11 O 0.1411(2) -0.0207(2) 0.82421(16) 0.0628(9) Uani 1 1 d .
O12 O 0.1950(2) 0.0008(2) 0.95268(16) 0.0611(8) Uani 1 1 d .
O1W O 0.51661(19) 0.02356(18) 0.40467(14) 0.0439(6) Uani 1 1 d .
H1W2 H 0.4599 0.0054 0.4274 0.053 Uiso 1 1 d R
H1W3 H 0.5659 0.0167 0.4315 0.053 Uiso 1 1 d R
O2W O 0.5893(2) 0.2052(2) 0.49927(14) 0.0487(7) Uani 1 1 d .
H2W4 H 0.6220 0.2755 0.5152 0.058 Uiso 1 1 d R
H2W5 H 0.6275 0.1777 0.5179 0.058 Uiso 1 1 d R
O3W O 0.9295(2) 0.4658(2) 0.90463(17) 0.0656(9) Uani 1 1 d .
H3W4 H 0.9528 0.4212 0.9157 0.079 Uiso 1 1 d R
H3W5 H 0.9212 0.4997 0.9459 0.079 Uiso 1 1 d R
S1 S 0.86625(7) 0.80295(7) 0.37210(5) 0.0448(2) Uani 1 1 d .
S2 S 0.19850(9) 0.04426(9) 0.89217(6) 0.0602(3) Uani 1 1 d .

loop_
_atom_site_aniso_label
_atom_site_aniso_U_11
_atom_site_aniso_U_22
_atom_site_aniso_U_33
_atom_site_aniso_U_23
_atom_site_aniso_U_13
_atom_site_aniso_U_12
C1 0.035(2) 0.044(2) 0.067(3) 0.012(2) 0.020(2) 0.0151(18)
C2 0.030(2) 0.054(2) 0.061(3) 0.016(2) 0.0151(18) 0.0155(18)
C3 0.039(2) 0.041(2) 0.049(2) 0.0095(18) 0.0079(18) 0.0123(17)
C4 0.039(2) 0.059(3) 0.061(3) 0.017(2) 0.017(2) 0.018(2)
C5 0.038(2) 0.064(3) 0.051(3) 0.015(2) 0.0089(19) 0.019(2)
C6 0.033(2) 0.046(2) 0.051(2) 0.0093(18) 0.0100(17) 0.0150(17)
C7 0.036(2) 0.047(2) 0.058(3) 0.019(2) 0.0131(19) 0.0132(18)
C8 0.035(2) 0.043(2) 0.057(3) 0.0177(19) 0.0104(18) 0.0150(17)
C9 0.0301(19) 0.046(2) 0.045(2) 0.0075(17) 0.0058(16) 0.0170(17)
C10 0.035(2) 0.044(2) 0.056(3) 0.0182(19) 0.0134(18) 0.0139(18)
C11 0.036(2) 0.043(2) 0.059(3) 0.0129(19) 0.0114(19) 0.0110(18)
C12 0.035(2) 0.040(2) 0.057(2) 0.0139(18) 0.0173(18) 0.0167(17)
C13 0.0280(19) 0.035(2) 0.069(3) 0.0025(19) 0.0068(18) 0.0090(16)
C14 0.037(2) 0.0289(18) 0.056(2) 0.0025(17) 0.0043(18) 0.0107(16)
C15 0.040(2) 0.044(2) 0.062(3) -0.001(2) 0.001(2) 0.0153(19)
C16 0.032(2) 0.052(2) 0.054(3) -0.004(2) 0.0039(18) 0.0149(18)
C17 0.042(2) 0.048(2) 0.054(3) 0.001(2) 0.012(2) 0.0088(19)
C18 0.047(2) 0.043(2) 0.054(3) 0.008(2) 0.000(2) 0.0094(19)
C19 0.043(2) 0.050(2) 0.041(2) 0.0031(18) 0.0075(18) 0.0192(19)
C20 0.052(3) 0.039(2) 0.052(3) 0.0031(19) 0.012(2) 0.0050(19)
C21 0.060(3) 0.041(2) 0.045(2) 0.0064(18) 0.014(2) 0.018(2)
C22 0.041(2) 0.056(2) 0.043(2) 0.0047(19) 0.0222(19) 0.015(2)
C23 0.054(3) 0.068(3) 0.055(3) 0.007(2) 0.013(2) 0.009(2)
C24 0.053(3) 0.052(3) 0.056(3) 0.004(2) 0.015(2) 0.011(2)
C25 0.036(2) 0.042(2) 0.044(2) 0.0145(17) 0.0037(17) 0.0126(17)
C26 0.037(2) 0.0340(19) 0.038(2) 0.0049(16) 0.0081(16) 0.0101(16)
C27 0.037(2) 0.0320(19) 0.045(2) 0.0097(16) 0.0047(17) 0.0087(16)
C28 0.046(2) 0.0365(19) 0.037(2) 0.0062(16) 0.0004(17) 0.0160(17)
C29 0.040(2) 0.055(3) 0.043(2) 0.012(2) -0.0034(18) 0.0061(19)
C30 0.050(2) 0.048(2) 0.049(2) 0.0178(19) 0.021(2) 0.0164(19)
C31 0.046(2) 0.053(2) 0.046(2) 0.013(2) 0.007(2) 0.010(2)
C32 0.044(2) 0.056(2) 0.049(2) 0.019(2) 0.0142(19) 0.022(2)
C33 0.059(3) 0.041(2) 0.061(3) 0.011(2) 0.002(2) 0.019(2)
C34 0.064(3) 0.053(3) 0.060(3) 0.014(2) 0.015(2) 0.022(2)
C35 0.058(3) 0.038(2) 0.050(2) 0.0141(18) 0.011(2) 0.016(2)
C36 0.057(3) 0.043(2) 0.065(3) 0.019(2) 0.022(2) 0.016(2)
C37 0.052(3) 0.055(3) 0.055(3) 0.016(2) 0.013(2) 0.021(2)
C38 0.055(3) 0.033(2) 0.057(3) 0.0170(18) 0.013(2) 0.0151(19)
C39 0.053(3) 0.050(3) 0.066(3) 0.020(2) 0.017(2) 0.013(2)
C40 0.070(3) 0.059(3) 0.061(3) 0.023(2) 0.018(3) 0.026(3)
C41 0.059(3) 0.041(2) 0.055(3) 0.0169(19) 0.017(2) 0.019(2)
C42 0.058(3) 0.047(2) 0.054(3) 0.014(2) 0.019(2) 0.015(2)
C43 0.056(3) 0.051(3) 0.066(3) 0.012(2) 0.015(2) 0.018(2)
C44 0.049(2) 0.035(2) 0.054(3) 0.0120(18) 0.012(2) 0.0148(18)
C45 0.057(3) 0.041(2) 0.061(3) 0.013(2) 0.020(2) 0.016(2)
C46 0.059(3) 0.059(3) 0.050(3) 0.016(2) 0.015(2) 0.023(2)
C47 0.053(3) 0.053(3) 0.053(3) 0.012(2) 0.013(2) 0.017(2)
C48 0.060(3) 0.051(3) 0.058(3) 0.021(2) 0.013(2) 0.020(2)
C49 0.038(2) 0.036(2) 0.046(2) -0.0012(17) 0.0009(17) 0.0163(17)
C50 0.035(2) 0.040(2) 0.053(2) 0.0063(18) 0.0069(18) 0.0181(17)
C51 0.043(2) 0.038(2) 0.045(2) 0.0087(17) 0.0083(18) 0.0145(17)
C52 0.059(3) 0.035(2) 0.051(2) 0.0074(18) 0.001(2) 0.0174(19)
C53 0.033(2) 0.038(2) 0.058(3) 0.0072(18) -0.0016(18) 0.0119(17)
C54 0.055(3) 0.032(2) 0.056(3) 0.0067(18) 0.017(2) 0.0183(19)
C55 0.058(3) 0.037(2) 0.056(3) 0.0090(19) 0.016(2) 0.0126(19)
C56 0.043(2) 0.036(2) 0.052(2) 0.0135(18) 0.0062(19) 0.0147(17)
C57 0.058(3) 0.052(3) 0.063(3) 0.003(2) 0.007(2) 0.020(2)
C58 0.046(2) 0.058(3) 0.048(2) 0.017(2) 0.019(2) 0.017(2)
C59 0.039(2) 0.047(2) 0.053(2) 0.013(2) 0.0139(19) 0.0102(18)
C60 0.038(2) 0.045(2) 0.066(3) 0.007(2) 0.007(2) 0.0123(19)
C61 0.048(2) 0.062(3) 0.050(3) 0.021(2) 0.009(2) 0.021(2)
C62 0.041(2) 0.049(3) 0.067(3) 0.019(2) 0.009(2) 0.011(2)
C63 0.050(3) 0.057(3) 0.056(3) 0.020(2) 0.013(2) 0.012(2)
C64 0.056(3) 0.053(3) 0.058(3) 0.014(2) 0.014(2) 0.015(2)
C65 0.057(3) 0.053(3) 0.063(3) 0.010(2) 0.020(2) 0.014(2)
C66 0.069(3) 0.061(3) 0.058(3) 0.018(2) 0.021(3) 0.021(3)
C67 0.054(3) 0.058(3) 0.061(3) 0.016(2) 0.013(2) 0.012(2)
C68 0.058(3) 0.063(3) 0.059(3) 0.018(2) 0.012(2) 0.016(2)
C69 0.057(3) 0.053(3) 0.062(3) 0.016(2) 0.021(2) 0.021(2)
C70 0.067(3) 0.047(2) 0.056(3) 0.001(2) 0.007(2) 0.021(2)
C71 0.069(3) 0.063(3) 0.049(3) 0.005(2) 0.002(2) 0.027(3)
C72 0.060(3) 0.064(3) 0.061(3) 0.011(2) 0.011(2) 0.023(2)
C73 0.061(3) 0.055(3) 0.055(3) -0.002(2) -0.010(2) 0.021(2)
C74 0.060(3) 0.057(3) 0.046(3) -0.001(2) -0.002(2) 0.019(2)
C75 0.061(3) 0.060(3) 0.058(3) 0.023(2) 0.022(2) 0.021(2)
C76 0.061(3) 0.058(3) 0.057(3) -0.008(2) -0.014(2) 0.021(2)
N1 0.0390(18) 0.0417(18) 0.0444(18) 0.0102(15) 0.0045(15) 0.0108(15)
N2 0.0423(18) 0.0325(16) 0.0423(18) 0.0092(13) 0.0064(14) 0.0143(14)
N3 0.0332(16) 0.0348(16) 0.0408(17) 0.0001(13) 0.0050(13) 0.0153(13)
N4 0.053(2) 0.0360(17) 0.0393(18) 0.0085(14) 0.0107(16) 0.0163(15)
N5 0.057(2) 0.0384(18) 0.055(2) 0.0124(16) 0.0181(17) 0.0215(17)
N6 0.058(2) 0.0408(18) 0.053(2) 0.0190(16) 0.0166(18) 0.0164(17)
Ni1 0.0487(3) 0.0354(3) 0.0439(3) 0.0099(2) 0.0060(2) 0.0148(2)
Ni2 0.0567(3) 0.0431(3) 0.0495(3) 0.0134(2) 0.0139(3) 0.0183(3)
O1 0.0345(13) 0.0314(13) 0.0571(17) 0.0071(12) 0.0080(12) 0.0152(11)
O2 0.0615(18) 0.0314(14) 0.0490(17) 0.0070(12) 0.0098(14) 0.0187(13)
O3 0.0509(18) 0.0571(18) 0.0570(19) 0.0142(15) 0.0143(15) 0.0195(15)
O4 0.0455(17) 0.0570(19) 0.065(2) 0.0145(17) -0.0035(15) 0.0125(15)
O5 0.062(2) 0.0584(19) 0.0574(19) 0.0152(16) -0.0102(16) 0.0121(16)
O6 0.0553(18) 0.0437(16) 0.0621(19) 0.0190(14) 0.0116(15) 0.0158(14)
O7 0.063(2) 0.0604(19) 0.0515(18) 0.0162(15) 0.0183(16) 0.0218(16)
O8 0.0535(18) 0.0556(18) 0.0556(19) 0.0115(15) 0.0173(16) 0.0167(15)
O9 0.0528(18) 0.0600(19) 0.063(2) 0.0184(16) 0.0163(15) 0.0216(16)
O10 0.066(2) 0.062(2) 0.062(2) -0.0138(17) -0.0178(18) 0.0189(18)
O11 0.0561(19) 0.0540(18) 0.061(2) -0.0090(15) 0.0206(16) 0.0162(15)
O12 0.064(2) 0.0553(18) 0.0591(19) 0.0187(15) 0.0165(16) 0.0210(16)
O1W 0.0343(14) 0.0396(14) 0.0579(17) 0.0152(13) 0.0091(12) 0.0158(12)
O2W 0.0475(16) 0.0479(16) 0.0443(16) 0.0127(13) 0.0087(13) 0.0160(13)
O3W 0.069(2) 0.0561(19) 0.063(2) 0.0066(16) -0.0069(17) 0.0254(17)
S1 0.0450(6) 0.0392(5) 0.0513(6) 0.0182(4) 0.0022(5) 0.0188(4)
S2 0.0594(7) 0.0566(7) 0.0558(7) 0.0151(5) 0.0158(6) 0.0181(6)

loop_
_atom_type_symbol
_atom_type_description
_atom_type_scat_dispersion_real
_atom_type_scat_dispersion_imag
_atom_type_scat_source
C C 0.0033 0.0016 'International Tables Vol C Tables 4.2.6.8 and 6.1.1.4'
H H 0.0000 0.0000 'International Tables Vol C Tables 4.2.6.8 and 6.1.1.4'
N N 0.0061 0.0033 'International Tables Vol C Tables 4.2.6.8 and 6.1.1.4'
O O 0.0106 0.0060 'International Tables Vol C Tables 4.2.6.8 and 6.1.1.4'
S S 0.1246 0.1234 'International Tables Vol C Tables 4.2.6.8 and 6.1.1.4'
Ni Ni 0.3393 1.1124 'International Tables Vol C Tables 4.2.6.8 and 6.1.1.4'

loop_
_geom_angle_atom_site_label_1
_geom_angle_atom_site_label_2
_geom_angle_atom_site_label_3
_geom_angle
_geom_angle_site_symmetry_1
_geom_angle_site_symmetry_3
N1 C1 C2 120.8(4) . .
N1 C1 H1 119.6 . .
C2 C1 H1 119.6 . .
C1 C2 C3 119.4(4) . .
C1 C2 H2 120.3 . .
C3 C2 H2 120.3 . .
C4 C3 C2 119.5(4) . .
C4 C3 C6 121.5(4) . .
C2 C3 C6 118.9(3) . .
C3 C4 C5 120.7(4) . .
C3 C4 H4 119.7 . .
C5 C4 H4 119.7 . .
C4 C5 N1 119.8(4) . .
C4 C5 H5 120.1 . .
N1 C5 H5 120.1 . .
C11 C6 C7 118.5(4) . .
C11 C6 C3 119.9(4) . .
C7 C6 C3 121.4(3) . .
C6 C7 C8 120.3(4) . .
C6 C7 H7 119.8 . .
C8 C7 H7 119.8 . .
C9 C8 C7 119.7(4) . .
C9 C8 H8 120.2 . .
C7 C8 H8 120.2 . .
C10 C9 C8 120.0(3) . .
C10 C9 C12 119.3(3) . .
C8 C9 C12 120.3(3) . .
C9 C10 C11 120.4(4) . .
C9 C10 H10 119.8 . .
C11 C10 H10 119.8 . .
C10 C11 C6 121.1(4) . .
C10 C11 H11 119.5 . .
C6 C11 H11 119.5 . .
C13 C12 C16 119.3(4) . .
C13 C12 C9 120.8(4) . .
C16 C12 C9 119.8(3) . .
C14 C13 C12 120.2(4) . .
C14 C13 H13 119.9 . .
C12 C13 H13 119.9 . .
C13 C14 N2 120.8(4) . .
C13 C14 H14 119.6 . .
N2 C14 H14 119.6 . .
C16 C15 N2 121.0(4) . .
C16 C15 H15 119.5 . .
N2 C15 H15 119.5 . .
C15 C16 C12 119.8(4) . .
C15 C16 H16 120.1 . .
C12 C16 H16 120.1 . .
C18 C17 N3 120.3(4) . .
C18 C17 H17 119.9 . .
N3 C17 H17 119.9 . .
C17 C18 C19 120.9(4) . .
C17 C18 H18 119.5 . .
C19 C18 H18 119.5 . .
C18 C19 C20 118.9(4) . .
C18 C19 C22 121.1(4) . .
C20 C19 C22 120.0(4) . .
C21 C20 C19 119.7(4) . .
C21 C20 H20 120.1 . .
C19 C20 H20 120.1 . .
N3 C21 C20 120.6(4) . .
N3 C21 H21 119.7 . .
C20 C21 H21 119.7 . .
C23 C22 C24 118.4(4) . 2_655
C23 C22 C19 121.3(4) . .
C24 C22 C19 120.3(4) 2_655 .
C22 C23 C24 122.5(4) . .
C22 C23 H23 118.7 . .
C24 C23 H23 118.7 . .
C23 C24 C22 119.1(4) . 2_655
C23 C24 H24 120.5 . .
C22 C24 H24 120.5 2_655 .
C26 C25 C27 121.7(4) . 2_766
C26 C25 H25 119.2 . .
C27 C25 H25 119.2 2_766 .
C25 C26 C27 119.8(4) . .
C25 C26 H26 120.1 . .
C27 C26 H26 120.1 . .
C25 C27 C26 118.5(3) 2_766 .
C25 C27 C28 120.7(3) 2_766 .
C26 C27 C28 120.8(3) . .
C32 C28 C29 119.6(4) . .
C32 C28 C27 119.3(4) . .
C29 C28 C27 121.0(4) . .
C28 C29 C30 119.6(4) . .
C28 C29 H29 120.2 . .
C30 C29 H29 120.2 . .
N4 C30 C29 120.6(4) . .
N4 C30 H30 119.7 . .
C29 C30 H30 119.7 . .
N4 C31 C32 120.6(4) . .
N4 C31 H31 119.7 . .
C32 C31 H31 119.7 . .
C28 C32 C31 120.0(4) . .
C28 C32 H32 120.0 . .
C31 C32 H32 120.0 . .
C34 C33 N5 120.2(4) . .
C34 C33 H33 119.9 . .
N5 C33 H33 119.9 . .
C33 C34 C35 120.9(4) . .
C33 C34 H34 119.6 . .
C35 C34 H34 119.6 . .
C34 C35 C36 118.6(4) . .
C34 C35 C38 120.4(4) . .
C36 C35 C38 121.0(4) . .
C35 C36 C37 120.6(4) . .
C35 C36 H36 119.7 . .
C37 C36 H36 119.7 . .
N5 C37 C36 119.6(4) . .
N5 C37 H37 120.2 . .
C36 C37 H37 120.2 . .
C39 C38 C43 118.6(4) . .
C39 C38 C35 121.7(4) . .
C43 C38 C35 119.7(4) . .
C40 C39 C38 120.5(5) . .
C40 C39 H39 119.8 . .
C38 C39 H39 119.8 . .
C39 C40 C41 120.7(4) . .
C39 C40 H40 119.7 . .
C41 C40 H40 119.7 . .
C40 C41 C42 119.1(4) . .
C40 C41 C44 122.1(4) . .
C42 C41 C44 118.8(4) . .
C43 C42 C41 120.1(5) . .
C43 C42 H42 120.0 . .
C41 C42 H42 120.0 . .
C42 C43 C38 121.1(4) . .
C42 C43 H43 119.5 . .
C38 C43 H43 119.5 . .
C48 C44 C45 119.9(4) . .
C48 C44 C41 120.9(4) . .
C45 C44 C41 119.2(4) . .
C46 C45 C44 120.1(4) . .
C46 C45 H45 119.9 . .
C44 C45 H45 119.9 . .
C45 C46 N6 120.4(4) . .
C45 C46 H46 119.8 . .
N6 C46 H46 119.8 . .
N6 C47 C48 119.7(4) . .
N6 C47 H47 120.1 . .
C48 C47 H47 120.1 . .
C44 C48 C47 120.4(4) . .
C44 C48 H48 119.8 . .
C47 C48 H48 119.8 . .
O1 C49 O2 125.0(4) . .
O1 C49 C50 117.2(4) . .
O2 C49 C50 117.7(3) . .
C51 C50 C55 120.8(4) . .
C51 C50 C49 121.0(4) . .
C55 C50 C49 117.9(4) . .
C50 C51 C52 119.8(4) . .
C50 C51 H51 120.1 . .
C52 C51 H51 120.1 . .
C53 C52 C51 120.0(4) . .
C53 C52 H52 120.0 . .
C51 C52 H52 120.0 . .
C52 C53 C54 119.9(4) . .
C52 C53 S1 121.0(3) . .
C54 C53 S1 119.1(3) . .
C53 C54 C55 120.2(4) . .
C53 C54 H54 119.9 . .
C55 C54 H54 119.9 . .
C50 C55 C54 119.3(4) . .
C50 C55 H55 120.3 . .
C54 C55 H55 120.3 . .
C57 C56 C61 120.4(4) . .
C57 C56 S1 119.2(3) . .
C61 C56 S1 120.3(3) . .
C56 C57 C58 118.9(4) . .
C56 C57 H57 120.5 . .
C58 C57 H57 120.5 . .
C59 C58 C57 121.4(4) . .
C59 C58 H58 119.3 . .
C57 C58 H58 119.3 . .
C58 C59 C60 118.4(4) . .
C58 C59 C62 121.9(4) . .
C60 C59 C62 119.6(4) . .
C61 C60 C59 119.7(4) . .
C61 C60 H60 120.2 . .
C59 C60 H60 120.2 . .
C60 C61 C56 121.2(4) . .
C60 C61 H61 119.4 . .
C56 C61 H61 119.4 . .
O4 C62 O3 125.4(4) . .
O4 C62 C59 118.0(4) . .
O3 C62 C59 116.5(4) . .
O7 C63 O8 117.5(4) . .
O7 C63 C64 124.5(4) . .
O8 C63 C64 117.9(4) . .
C65 C64 C69 119.3(4) . .
C65 C64 C63 118.3(4) . .
C69 C64 C63 122.3(4) . .
C66 C65 C64 121.1(5) . .
C66 C65 H65 119.5 . .
C64 C65 H65 119.5 . .
C65 C66 C67 119.1(5) . .
C65 C66 H66 120.4 . .
C67 C66 H66 120.4 . .
C68 C67 C66 120.4(5) . .
C68 C67 S2 120.8(4) . .
C66 C67 S2 118.7(4) . .
C67 C68 C69 120.9(5) . .
C67 C68 H68 119.5 . .
C69 C68 H68 119.5 . .
C68 C69 C64 119.2(5) . .
C68 C69 H69 120.4 . .
C64 C69 H69 120.4 . .
C75 C70 C71 120.1(5) . .
C75 C70 S2 120.3(4) . .
C71 C70 S2 119.5(4) . .
C72 C71 C70 119.7(5) . .
C72 C71 H71 120.1 . .
C70 C71 H71 120.1 . .
C71 C72 C73 120.5(5) . .
C71 C72 H72 119.7 . .
C73 C72 H72 119.7 . .
C74 C73 C72 119.0(5) . .
C74 C73 C76 120.8(5) . .
C72 C73 C76 119.9(5) . .
C75 C74 C73 120.9(5) . .
C75 C74 H74 119.6 . .
C73 C74 H74 119.6 . .
C70 C75 C74 119.8(5) . .
C70 C75 H75 120.1 . .
C74 C75 H75 120.1 . .
O10 C76 O9 125.6(5) . .
O10 C76 C73 117.0(5) . .
O9 C76 C73 117.3(5) . .
C1 N1 C5 119.7(4) . .
C1 N1 Ni1 121.3(3) . .
C5 N1 Ni1 118.9(3) . .
C15 N2 C14 118.9(3) . .
C15 N2 Ni1 120.7(3) . 1_455
C14 N2 Ni1 120.1(2) . 1_455
C21 N3 C17 119.6(3) . .
C21 N3 Ni1 119.9(3) . .
C17 N3 Ni1 120.4(3) . .
C30 N4 C31 119.5(4) . .
C30 N4 Ni2 122.1(3) . .
C31 N4 Ni2 117.5(3) . .
C37 N5 C33 120.1(4) . .
C37 N5 Ni2 121.0(3) . .
C33 N5 Ni2 118.9(3) . .
C47 N6 C46 119.5(4) . .
C47 N6 Ni2 120.9(3) . 1_565
C46 N6 Ni2 119.5(3) . 1_565
O2W Ni1 O1 91.41(11) . .
O2W Ni1 N3 174.83(11) . .
O1 Ni1 N3 92.85(11) . .
O2W Ni1 N1 89.23(12) . .
O1 Ni1 N1 85.94(11) . .
N3 Ni1 N1 88.16(12) . .
O2W Ni1 N2 96.58(12) . 1_655
O1 Ni1 N2 89.18(11) . 1_655
N3 Ni1 N2 86.41(12) . 1_655
N1 Ni1 N2 172.50(12) . 1_655
O2W Ni1 O1W 84.67(11) . .
O1 Ni1 O1W 173.54(11) . .
N3 Ni1 O1W 91.35(11) . .
N1 Ni1 O1W 99.11(11) . .
N2 Ni1 O1W 86.18(11) 1_655 .
O3W Ni2 N6 91.98(14) . 1_545
O3W Ni2 N5 88.38(14) . .
N6 Ni2 N5 179.40(14) 1_545 .
O3W Ni2 N4 97.58(14) . .
N6 Ni2 N4 92.43(13) 1_545 .
N5 Ni2 N4 87.04(13) . .
O3W Ni2 O7 165.31(13) . .
N6 Ni2 O7 85.96(14) 1_545 .
N5 Ni2 O7 93.81(14) . .
N4 Ni2 O7 97.05(13) . .
O3W Ni2 O8 105.48(13) . .
N6 Ni2 O8 86.45(13) 1_545 .
N5 Ni2 O8 93.92(13) . .
N4 Ni2 O8 156.94(13) . .
O7 Ni2 O8 59.89(12) . .
C49 O1 Ni1 129.0(3) . .
C63 O7 Ni2 93.5(3) . .
C63 O8 Ni2 88.9(3) . .
Ni1 O1W H1W2 109.5 . .
Ni1 O1W H1W3 109.4 . .
H1W2 O1W H1W3 109.5 . .
Ni1 O2W H2W4 109.5 . .
Ni1 O2W H2W5 109.4 . .
H2W4 O2W H2W5 109.5 . .
Ni2 O3W H3W4 109.4 . .
Ni2 O3W H3W5 109.4 . .
H3W4 O3W H3W5 109.5 . .
O6 S1 O5 118.9(2) . .
O6 S1 C53 108.81(19) . .
O5 S1 C53 107.5(2) . .
O6 S1 C56 108.58(19) . .
O5 S1 C56 108.8(2) . .
C53 S1 C56 103.07(18) . .
O12 S2 O11 120.0(2) . .
O12 S2 C70 107.3(2) . .
O11 S2 C70 104.4(2) . .
O12 S2 C67 107.3(2) . .
O11 S2 C67 109.7(2) . .
C70 S2 C67 107.5(2) . .

loop_
_geom_bond_atom_site_label_1
_geom_bond_atom_site_label_2
_geom_bond_distance
_geom_bond_site_symmetry_2
C1 N1 1.383(5) .
C1 C2 1.391(6) .
C1 H1 0.9300 .
C2 C3 1.403(6) .
C2 H2 0.9300 .
C3 C4 1.385(6) .
C3 C6 1.494(6) .
C4 C5 1.388(6) .
C4 H4 0.9300 .
C5 N1 1.394(5) .
C5 H5 0.9300 .
C6 C11 1.389(5) .
C6 C7 1.394(6) .
C7 C8 1.395(6) .
C7 H7 0.9300 .
C8 C9 1.388(5) .
C8 H8 0.9300 .
C9 C10 1.373(5) .
C9 C12 1.524(5) .
C10 C11 1.375(6) .
C10 H10 0.9300 .
C11 H11 0.9300 .
C12 C13 1.386(5) .
C12 C16 1.394(5) .
C13 C14 1.379(5) .
C13 H13 0.9300 .
C14 N2 1.382(5) .
C14 H14 0.9300 .
C15 C16 1.382(6) .
C15 N2 1.382(5) .
C15 H15 0.9300 .
C16 H16 0.9300 .
C17 C18 1.374(6) .
C17 N3 1.389(5) .
C17 H17 0.9300 .
C18 C19 1.387(6) .
C18 H18 0.9300 .
C19 C20 1.405(6) .
C19 C22 1.473(6) .
C20 C21 1.386(6) .
C20 H20 0.9300 .
C21 N3 1.381(5) .
C21 H21 0.9300 .
C22 C23 1.343(6) .
C22 C24 1.412(6) 2_655
C23 C24 1.406(6) .
C23 H23 0.9300 .
C24 C22 1.412(6) 2_655
C24 H24 0.9300 .
C25 C26 1.401(5) .
C25 C27 1.407(5) 2_766
C25 H25 0.9300 .
C26 C27 1.409(5) .
C26 H26 0.9300 .
C27 C25 1.407(5) 2_766
C27 C28 1.499(5) .
C28 C32 1.387(6) .
C28 C29 1.390(5) .
C29 C30 1.396(6) .
C29 H29 0.9300 .
C30 N4 1.377(5) .
C30 H30 0.9300 .
C31 N4 1.380(5) .
C31 C32 1.390(6) .
C31 H31 0.9300 .
C32 H32 0.9300 .
C33 C34 1.382(6) .
C33 N5 1.384(5) .
C33 H33 0.9300 .
C34 C35 1.385(7) .
C34 H34 0.9300 .
C35 C36 1.395(6) .
C35 C38 1.504(6) .
C36 C37 1.400(6) .
C36 H36 0.9300 .
C37 N5 1.376(6) .
C37 H37 0.9300 .
C38 C39 1.388(6) .
C38 C43 1.398(6) .
C39 C40 1.385(7) .
C39 H39 0.9300 .
C40 C41 1.390(7) .
C40 H40 0.9300 .
C41 C42 1.392(6) .
C41 C44 1.483(6) .
C42 C43 1.379(6) .
C42 H42 0.9300 .
C43 H43 0.9300 .
C44 C48 1.381(6) .
C44 C45 1.384(6) .
C45 C46 1.384(6) .
C45 H45 0.9300 .
C46 N6 1.392(6) .
C46 H46 0.9300 .
C47 N6 1.390(6) .
C47 C48 1.394(6) .
C47 H47 0.9300 .
C48 H48 0.9300 .
C49 O1 1.229(4) .
C49 O2 1.265(5) .
C49 C50 1.512(5) .
C50 C51 1.380(6) .
C50 C55 1.394(6) .
C51 C52 1.396(5) .
C51 H51 0.9300 .
C52 C53 1.392(6) .
C52 H52 0.9300 .
C53 C54 1.392(6) .
C53 S1 1.738(4) .
C54 C55 1.396(5) .
C54 H54 0.9300 .
C55 H55 0.9300 .
C56 C57 1.383(6) .
C56 C61 1.385(6) .
C56 S1 1.746(4) .
C57 C58 1.404(6) .
C57 H57 0.9300 .
C58 C59 1.396(6) .
C58 H58 0.9300 .
C59 C60 1.414(6) .
C59 C62 1.511(6) .
C60 C61 1.383(6) .
C60 H60 0.9300 .
C61 H61 0.9300 .
C62 O4 1.230(6) .
C62 O3 1.244(6) .
C63 O7 1.243(5) .
C63 O8 1.294(6) .
C63 C64 1.498(6) .
C64 C65 1.393(7) .
C64 C69 1.399(6) .
C65 C66 1.382(7) .
C65 H65 0.9300 .
C66 C67 1.389(7) .
C66 H66 0.9300 .
C67 C68 1.378(7) .
C67 S2 1.772(5) .
C68 C69 1.387(6) .
C68 H68 0.9300 .
C69 H69 0.9300 .
C70 C75 1.388(6) .
C70 C71 1.401(7) .
C70 S2 1.771(5) .
C71 C72 1.389(7) .
C71 H71 0.9300 .
C72 C73 1.399(7) .
C72 H72 0.9300 .
C73 C74 1.394(7) .
C73 C76 1.510(7) .
C74 C75 1.388(7) .
C74 H74 0.9300 .
C75 H75 0.9300 .
C76 O10 1.246(6) .
C76 O9 1.260(6) .
N1 Ni1 2.090(3) .
N2 Ni1 2.113(3) 1_455
N3 Ni1 2.086(3) .
N4 Ni2 2.101(3) .
N5 Ni2 2.085(3) .
N6 Ni2 2.080(3) 1_565
Ni1 O2W 2.080(3) .
Ni1 O1 2.082(2) .
Ni1 N2 2.113(3) 1_655
Ni1 O1W 2.132(3) .
Ni2 O3W 2.026(3) .
Ni2 N6 2.080(4) 1_545
Ni2 O7 2.136(3) .
Ni2 O8 2.207(3) .
O5 S1 1.456(3) .
O6 S1 1.440(3) .
O11 S2 1.508(3) .
O12 S2 1.459(3) .
O1W H1W2 0.9600 .
O1W H1W3 0.9600 .
O2W H2W4 0.9600 .
O2W H2W5 0.9600 .
O3W H3W4 0.9600 .
O3W H3W5 0.9600 .

loop_
_geom_hbond_atom_site_label_D
_geom_hbond_atom_site_label_H
_geom_hbond_atom_site_label_A
_geom_hbond_distance_DH
_geom_hbond_distance_HA
_geom_hbond_distance_DA
_geom_hbond_angle_DHA
_geom_hbond_site_symmetry_A
O1W H1W2 O3 0.96 2.03 2.801(4) 136.1 1_445
O1W H1W3 O4 0.96 1.76 2.711(4) 169.5 2_766
O2W H2W5 O3 0.96 1.85 2.764(4) 158.5 2_766
O3W H3W4 O9 0.96 1.86 2.664(5) 139.9 1_655
O3W H3W5 O10 0.96 1.95 2.730(5) 136.4 2_667

loop_
_geom_torsion_atom_site_label_1
_geom_torsion_atom_site_label_2
_geom_torsion_atom_site_label_3
_geom_torsion_atom_site_label_4
_geom_torsion
_geom_torsion_site_symmetry_1
_geom_torsion_site_symmetry_4
N1 C1 C2 C3 0.7(6) . .
C1 C2 C3 C4 -1.6(6) . .
C1 C2 C3 C6 176.9(4) . .
C2 C3 C4 C5 1.9(7) . .
C6 C3 C4 C5 -176.5(4) . .
C3 C4 C5 N1 -1.4(7) . .
C4 C3 C6 C11 138.4(4) . .
C2 C3 C6 C11 -40.0(6) . .
C4 C3 C6 C7 -47.1(6) . .
C2 C3 C6 C7 134.5(4) . .
C11 C6 C7 C8 -0.5(6) . .
C3 C6 C7 C8 -175.0(4) . .
C6 C7 C8 C9 0.4(6) . .
C7 C8 C9 C10 0.1(6) . .
C7 C8 C9 C12 172.0(4) . .
C8 C9 C10 C11 -0.6(6) . .
C12 C9 C10 C11 -172.6(4) . .
C9 C10 C11 C6 0.6(7) . .
C7 C6 C11 C10 0.0(6) . .
C3 C6 C11 C10 174.6(4) . .
C10 C9 C12 C13 135.0(4) . .
C8 C9 C12 C13 -36.9(6) . .
C10 C9 C12 C16 -42.3(6) . .
C8 C9 C12 C16 145.8(4) . .
C16 C12 C13 C14 1.1(6) . .
C9 C12 C13 C14 -176.2(4) . .
C12 C13 C14 N2 -0.3(6) . .
N2 C15 C16 C12 1.1(7) . .
C13 C12 C16 C15 -1.5(6) . .
C9 C12 C16 C15 175.8(4) . .
N3 C17 C18 C19 -1.2(7) . .
C17 C18 C19 C20 0.7(7) . .
C17 C18 C19 C22 178.9(4) . .
C18 C19 C20 C21 -0.3(7) . .
C22 C19 C20 C21 -178.5(4) . .
C19 C20 C21 N3 0.5(7) . .
C18 C19 C22 C23 32.4(7) . .
C20 C19 C22 C23 -149.4(5) . .
C18 C19 C22 C24 -145.8(5) . 2_655
C20 C19 C22 C24 32.4(7) . 2_655
C24 C22 C23 C24 0.0(9) 2_655 .
C19 C22 C23 C24 -178.3(5) . .
C22 C23 C24 C22 0.0(9) . 2_655
C27 C25 C26 C27 1.0(6) 2_766 .
C25 C26 C27 C25 -1.0(6) . 2_766
C25 C26 C27 C28 178.2(3) . .
C25 C27 C28 C32 -156.4(4) 2_766 .
C26 C27 C28 C32 24.5(6) . .
C25 C27 C28 C29 25.0(6) 2_766 .
C26 C27 C28 C29 -154.2(4) . .
C32 C28 C29 C30 0.2(6) . .
C27 C28 C29 C30 178.9(4) . .
C28 C29 C30 N4 0.5(6) . .
C29 C28 C32 C31 -0.7(6) . .
C27 C28 C32 C31 -179.3(4) . .
N4 C31 C32 C28 0.4(7) . .
N5 C33 C34 C35 0.4(7) . .
C33 C34 C35 C36 -0.5(7) . .
C33 C34 C35 C38 178.4(4) . .
C34 C35 C36 C37 0.5(7) . .
C38 C35 C36 C37 -178.4(4) . .
C35 C36 C37 N5 -0.4(7) . .
C34 C35 C38 C39 12.1(7) . .
C36 C35 C38 C39 -169.0(5) . .
C34 C35 C38 C43 -166.3(5) . .
C36 C35 C38 C43 12.6(7) . .
C43 C38 C39 C40 0.4(7) . .
C35 C38 C39 C40 -178.1(4) . .
C38 C39 C40 C41 0.2(7) . .
C39 C40 C41 C42 -0.4(7) . .
C39 C40 C41 C44 -179.4(4) . .
C40 C41 C42 C43 0.0(7) . .
C44 C41 C42 C43 179.0(4) . .
C41 C42 C43 C38 0.7(7) . .
C39 C38 C43 C42 -0.9(7) . .
C35 C38 C43 C42 177.6(4) . .
C40 C41 C44 C48 -106.1(5) . .
C42 C41 C44 C48 74.9(6) . .
C40 C41 C44 C45 74.3(6) . .
C42 C41 C44 C45 -104.7(5) . .
C48 C44 C45 C46 1.0(7) . .
C41 C44 C45 C46 -179.4(4) . .
C44 C45 C46 N6 -1.1(7) . .
C45 C44 C48 C47 -0.8(7) . .
C41 C44 C48 C47 179.6(4) . .
N6 C47 C48 C44 0.6(7) . .
O1 C49 C50 C51 -6.2(6) . .
O2 C49 C50 C51 171.8(4) . .
O1 C49 C50 C55 179.5(4) . .
O2 C49 C50 C55 -2.5(5) . .
C55 C50 C51 C52 -0.6(6) . .
C49 C50 C51 C52 -174.7(4) . .
C50 C51 C52 C53 0.6(6) . .
C51 C52 C53 C54 -1.0(6) . .
C51 C52 C53 S1 176.4(3) . .
C52 C53 C54 C55 1.3(6) . .
S1 C53 C54 C55 -176.1(3) . .
C51 C50 C55 C54 0.9(6) . .
C49 C50 C55 C54 175.2(4) . .
C53 C54 C55 C50 -1.2(7) . .
C61 C56 C57 C58 -0.7(6) . .
S1 C56 C57 C58 -179.9(3) . .
C56 C57 C58 C59 -0.1(7) . .
C57 C58 C59 C60 0.5(6) . .
C57 C58 C59 C62 -177.6(4) . .
C58 C59 C60 C61 -0.1(6) . .
C62 C59 C60 C61 178.0(4) . .
C59 C60 C61 C56 -0.7(6) . .
C57 C56 C61 C60 1.1(6) . .
S1 C56 C61 C60 -179.7(3) . .
C58 C59 C62 O4 178.1(4) . .
C60 C59 C62 O4 0.0(6) . .
C58 C59 C62 O3 0.3(6) . .
C60 C59 C62 O3 -177.8(4) . .
O7 C63 C64 C65 -2.9(8) . .
O8 C63 C64 C65 179.5(4) . .
O7 C63 C64 C69 179.6(5) . .
O8 C63 C64 C69 1.9(7) . .
C69 C64 C65 C66 -0.4(8) . .
C63 C64 C65 C66 -177.9(5) . .
C64 C65 C66 C67 0.4(8) . .
C65 C66 C67 C68 -0.2(8) . .
C65 C66 C67 S2 176.9(4) . .
C66 C67 C68 C69 0.0(8) . .
S2 C67 C68 C69 -177.1(4) . .
C67 C68 C69 C64 0.1(8) . .
C65 C64 C69 C68 0.1(7) . .
C63 C64 C69 C68 177.6(5) . .
C75 C70 C71 C72 -0.2(7) . .
S2 C70 C71 C72 -177.4(4) . .
C70 C71 C72 C73 -0.1(8) . .
C71 C72 C73 C74 0.2(7) . .
C71 C72 C73 C76 173.9(4) . .
C72 C73 C74 C75 0.0(7) . .
C76 C73 C74 C75 -173.7(4) . .
C71 C70 C75 C74 0.4(7) . .
S2 C70 C75 C74 177.6(4) . .
C73 C74 C75 C70 -0.3(7) . .
C74 C73 C76 O10 -6.1(7) . .
C72 C73 C76 O10 -179.8(4) . .
C74 C73 C76 O9 176.3(4) . .
C72 C73 C76 O9 2.7(7) . .
C2 C1 N1 C5 -0.2(6) . .
C2 C1 N1 Ni1 -176.4(3) . .
C4 C5 N1 C1 0.5(6) . .
C4 C5 N1 Ni1 176.8(3) . .
C16 C15 N2 C14 -0.3(6) . .
C16 C15 N2 Ni1 173.9(3) . 1_455
C13 C14 N2 C15 0.0(6) . .
C13 C14 N2 Ni1 -174.4(3) . 1_455
C20 C21 N3 C17 -1.0(6) . .
C20 C21 N3 Ni1 173.8(3) . .
C18 C17 N3 C21 1.3(6) . .
C18 C17 N3 Ni1 -173.4(3) . .
C29 C30 N4 C31 -0.7(6) . .
C29 C30 N4 Ni2 -169.8(3) . .
C32 C31 N4 C30 0.3(6) . .
C32 C31 N4 Ni2 169.9(3) . .
C36 C37 N5 C33 0.2(6) . .
C36 C37 N5 Ni2 -179.1(3) . .
C34 C33 N5 C37 -0.2(6) . .
C34 C33 N5 Ni2 179.1(3) . .
C48 C47 N6 C46 -0.6(6) . .
C48 C47 N6 Ni2 -180.0(3) . 1_565
C45 C46 N6 C47 0.8(6) . .
C45 C46 N6 Ni2 -179.8(3) . 1_565
C21 N3 Ni1 O2W 167.4(12) . .
C17 N3 Ni1 O2W -17.8(15) . .
C21 N3 Ni1 O1 21.9(3) . .
C17 N3 Ni1 O1 -163.3(3) . .
C21 N3 Ni1 N1 107.8(3) . .
C17 N3 Ni1 N1 -77.5(3) . .
C21 N3 Ni1 N2 -67.1(3) . 1_655
C17 N3 Ni1 N2 107.7(3) . 1_655
C21 N3 Ni1 O1W -153.2(3) . .
C17 N3 Ni1 O1W 21.6(3) . .
C1 N1 Ni1 O2W -46.1(3) . .
C5 N1 Ni1 O2W 137.7(3) . .
C1 N1 Ni1 O1 -137.5(3) . .
C5 N1 Ni1 O1 46.3(3) . .
C1 N1 Ni1 N3 129.5(3) . .
C5 N1 Ni1 N3 -46.7(3) . .
C1 N1 Ni1 N2 173.0(9) . 1_655
C5 N1 Ni1 N2 -3.2(11) . 1_655
C1 N1 Ni1 O1W 38.4(3) . .
C5 N1 Ni1 O1W -137.8(3) . .
C37 N5 Ni2 O3W -134.0(3) . .
C33 N5 Ni2 O3W 46.6(3) . .
C37 N5 Ni2 N6 99(13) . 1_545
C33 N5 Ni2 N6 -80(13) . 1_545
C37 N5 Ni2 N4 128.3(3) . .
C33 N5 Ni2 N4 -51.0(3) . .
C37 N5 Ni2 O7 31.5(3) . .
C33 N5 Ni2 O7 -147.9(3) . .
C37 N5 Ni2 O8 -28.6(3) . .
C33 N5 Ni2 O8 152.1(3) . .
C30 N4 Ni2 O3W 13.4(3) . .
C31 N4 Ni2 O3W -155.8(3) . .
C30 N4 Ni2 N6 -78.9(3) . 1_545
C31 N4 Ni2 N6 111.8(3) . 1_545
C30 N4 Ni2 N5 101.4(3) . .
C31 N4 Ni2 N5 -67.9(3) . .
C30 N4 Ni2 O7 -165.1(3) . .
C31 N4 Ni2 O7 25.6(3) . .
C30 N4 Ni2 O8 -165.5(3) . .
C31 N4 Ni2 O8 25.2(5) . .
O2 C49 O1 Ni1 6.6(6) . .
C50 C49 O1 Ni1 -175.6(2) . .
O2W Ni1 O1 C49 -9.6(3) . .
N3 Ni1 O1 C49 167.5(3) . .
N1 Ni1 O1 C49 79.6(3) . .
N2 Ni1 O1 C49 -106.1(3) 1_655 .
O1W Ni1 O1 C49 -62.1(10) . .
O8 C63 O7 Ni2 3.9(5) . .
C64 C63 O7 Ni2 -173.7(5) . .
O3W Ni2 O7 C63 3.5(7) . .
N6 Ni2 O7 C63 85.9(3) 1_545 .
N5 Ni2 O7 C63 -94.7(3) . .
N4 Ni2 O7 C63 177.8(3) . .
O8 Ni2 O7 C63 -2.3(3) . .
O7 C63 O8 Ni2 -3.8(5) . .
C64 C63 O8 Ni2 174.0(4) . .
O3W Ni2 O8 C63 -176.2(3) . .
N6 Ni2 O8 C63 -85.1(3) 1_545 .
N5 Ni2 O8 C63 94.4(3) . .
N4 Ni2 O8 C63 2.7(5) . .
O7 Ni2 O8 C63 2.3(3) . .
C52 C53 S1 O6 150.7(3) . .
C54 C53 S1 O6 -31.9(4) . .
C52 C53 S1 O5 20.6(4) . .
C54 C53 S1 O5 -162.0(3) . .
C52 C53 S1 C56 -94.2(4) . .
C54 C53 S1 C56 83.2(4) . .
C57 C56 S1 O6 -167.5(3) . .
C61 C56 S1 O6 13.4(4) . .
C57 C56 S1 O5 -36.7(4) . .
C61 C56 S1 O5 144.2(3) . .
C57 C56 S1 C53 77.3(4) . .
C61 C56 S1 C53 -101.9(4) . .
C75 C70 S2 O12 3.4(5) . .
C71 C70 S2 O12 -179.4(4) . .
C75 C70 S2 O11 131.8(4) . .
C71 C70 S2 O11 -51.0(4) . .
C75 C70 S2 C67 -111.7(4) . .
C71 C70 S2 C67 65.5(5) . .
C68 C67 S2 O12 -35.9(5) . .
C66 C67 S2 O12 147.0(4) . .
C68 C67 S2 O11 -167.8(4) . .
C66 C67 S2 O11 15.1(5) . .
C68 C67 S2 C70 79.3(5) . .
C66 C67 S2 C70 -97.8(5) . .

loop_
_platon_squeeze_void_nr
_platon_squeeze_void_average_x
_platon_squeeze_void_average_y
_platon_squeeze_void_average_z
_platon_squeeze_void_volume
_platon_squeeze_void_count_electrons
_platon_squeeze_void_content
1 0.500 0.500 0.928 1038 59 ' '
